data_7218956
loop_
_publ_author_name
'Ji, Baoming'
'deng, dong sheng'
'Ma, Junying'
'Sun, Chaowei'
'Zhao, Bin'

_publ_section_title
;
 Two- and Three-Dimensional Lanthanide-Based Coordination Polymers
 Assembled by the Synergistic Effect of Various Lanthanide Radii and
 Flexibility of a New Binicotinate-Containing Ligand: in Situ Synthesis,
 Structures, and Properties
;
_journal_name_full 'RSC Adv.'
_journal_paper_doi 10.1039/C4RA12714E
_journal_year 2014
_chemical_formula_sum 'C12 H7 La N2 O7'
_chemical_formula_weight 430.11
_chemical_name_systematic
;

 ?

;
_space_group_IT_number 9
_symmetry_cell_setting monoclinic
_symmetry_space_group_name_Hall 'C -2yc'
_symmetry_space_group_name_H-M 'C 1 c 1'
_atom_sites_solution_hydrogens geom
_atom_sites_solution_primary direct
_atom_sites_solution_secondary difmap
_audit_creation_method SHELXL-97
_audit_update_record
;
2013-12-09 deposited with the CCDC.
2014-11-28 downloaded from the CCDC.
;
_cell_angle_alpha 90.00
_cell_angle_beta 111.8390(10)
_cell_angle_gamma 90.00
_cell_formula_units_Z 4
_cell_length_a 17.724(3)
_cell_length_b 10.6818(15)
_cell_length_c 7.0003(10)
_cell_measurement_reflns_used 3887
_cell_measurement_temperature 296(2)
_cell_measurement_theta_max 28.27
_cell_measurement_theta_min 2.27
_cell_volume 1230.2(3)
_computing_cell_refinement 'Bruker SMART'
_computing_data_collection 'Bruker SMART'
_computing_data_reduction 'Bruker SAINT'
_computing_molecular_graphics 'Bruker SHELXTL'
_computing_publication_material 'Bruker SHELXTL'
_computing_structure_refinement 'SHELXL-97 (Sheldrick, 1997)'
_computing_structure_solution 'SHELXS-97 (Sheldrick, 1990)'
_diffrn_ambient_temperature 296(2)
_diffrn_measured_fraction_theta_full 0.999
_diffrn_measured_fraction_theta_max 0.999
_diffrn_measurement_device_type 'CCD area detector'
_diffrn_measurement_method 'phi and omega scans'
_diffrn_radiation_monochromator graphite
_diffrn_radiation_source 'fine-focus sealed tube'
_diffrn_radiation_type MoK\a
_diffrn_radiation_wavelength 0.71073
_diffrn_reflns_av_R_equivalents 0.0139
_diffrn_reflns_av_sigmaI/netI 0.0243
_diffrn_reflns_limit_h_max 21
_diffrn_reflns_limit_h_min -21
_diffrn_reflns_limit_k_max 12
_diffrn_reflns_limit_k_min -12
_diffrn_reflns_limit_l_max 8
_diffrn_reflns_limit_l_min -8
_diffrn_reflns_number 4627
_diffrn_reflns_theta_full 25.49
_diffrn_reflns_theta_max 25.49
_diffrn_reflns_theta_min 2.27
_diffrn_standards_decay_% 0
_diffrn_standards_interval_count 0
_diffrn_standards_interval_time 0
_diffrn_standards_number 0
_exptl_absorpt_coefficient_mu 3.514
_exptl_absorpt_correction_T_max 0.5864
_exptl_absorpt_correction_T_min 0.5548
_exptl_absorpt_correction_type multi-scan
_exptl_absorpt_process_details sadabs
_exptl_crystal_colour colourless
_exptl_crystal_density_diffrn 2.322
_exptl_crystal_density_method 'not measured'
_exptl_crystal_description block
_exptl_crystal_F_000 824
_exptl_crystal_size_max 0.19
_exptl_crystal_size_mid 0.18
_exptl_crystal_size_min 0.17
_refine_diff_density_max 0.270
_refine_diff_density_min -0.683
_refine_diff_density_rms 0.078
_refine_ls_abs_structure_details 'Flack H D (1983), Acta Cryst. A39, 876-881'
_refine_ls_abs_structure_Flack 0.016(15)
_refine_ls_extinction_method none
_refine_ls_goodness_of_fit_ref 1.022
_refine_ls_hydrogen_treatment constr
_refine_ls_matrix_type full
_refine_ls_number_parameters 200
_refine_ls_number_reflns 2254
_refine_ls_number_restraints 2
_refine_ls_restrained_S_all 1.021
_refine_ls_R_factor_all 0.0149
_refine_ls_R_factor_gt 0.0143
_refine_ls_shift/su_max 0.002
_refine_ls_shift/su_mean 0.000
_refine_ls_structure_factor_coef Fsqd
_refine_ls_weighting_details 'calc w=1/[\s^2^(Fo^2^)+(0.0214P)^2^+0.2495P] where P=(Fo^2^+2Fc^2^)/3'
_refine_ls_weighting_scheme calc
_refine_ls_wR_factor_gt 0.0386
_refine_ls_wR_factor_ref 0.0392
_reflns_number_gt 2180
_reflns_number_total 2254
_reflns_threshold_expression >2sigma(I)
_cod_data_source_file c4ra12714e2.cif
_cod_data_source_block 1
_cod_depositor_comments
;
The following automatic conversions were performed:

'_symmetry_cell_setting' value 'Monoclinic' changed to 'monoclinic'
according to
/usr/data/users/saulius/crontab/automatic-downloads/rss-feeds/RSC/lib/dictionaries/cif_core.dic
dictionary named 'cif_core.dic' version 2.4.2 from 2011-04-26.

Automatic conversion script
Id: cif_fix_values 2935 2014-11-11 08:27:57Z andrius 
;
_cod_original_sg_symbol_H-M Cc
_cod_database_code 7218956

loop_
_symmetry_equiv_pos_as_xyz
'x, y, z'
'x, -y, z+1/2'
'x+1/2, y+1/2, z'
'x+1/2, -y+1/2, z+1/2'

loop_
_atom_site_label
_atom_site_type_symbol
_atom_site_fract_x
_atom_site_fract_y
_atom_site_fract_z
_atom_site_U_iso_or_equiv
_atom_site_adp_type
_atom_site_occupancy
_atom_site_symmetry_multiplicity
_atom_site_calc_flag
_atom_site_refinement_flags
La1 La 0.24960(5) 0.253995(11) 0.25019(10) 0.01271(6) Uani 1 1 d .
N1 N 0.10358(13) 0.3060(2) -0.0416(3) 0.0128(5) Uani 1 1 d .
N2 N 0.13210(14) 0.0770(2) 0.1168(3) 0.0132(5) Uani 1 1 d .
O1 O 0.23980(12) 0.44794(19) 0.0508(3) 0.0252(5) Uani 1 1 d .
O2 O 0.16684(13) 0.61167(18) -0.1147(3) 0.0223(5) Uani 1 1 d .
O3 O 0.28262(12) 0.04436(19) 0.4039(3) 0.0252(5) Uani 1 1 d .
O4 O 0.25962(12) -0.15965(17) 0.4282(3) 0.0190(4) Uani 1 1 d .
O5 O -0.10796(13) 0.2139(2) -0.2055(4) 0.0218(5) Uani 1 1 d .
O6 O -0.06747(13) 0.0030(2) -0.2717(3) 0.0237(5) Uani 1 1 d .
H6 H -0.0862 0.0726 -0.2666 0.035 Uiso 1 1 calc R
O7 O 0.33177(16) 0.2835(2) 0.6480(4) 0.0299(5) Uani 1 1 d .
H1W H 0.3509 0.3556 0.6628 0.045 Uiso 1 1 d R
H2W H 0.3021 0.2743 0.7147 0.045 Uiso 1 1 d R
C1 C 0.09559(17) 0.4269(3) -0.1002(4) 0.0161(6) Uani 1 1 d .
C2 C 0.01993(18) 0.4804(3) -0.2036(5) 0.0207(7) Uani 1 1 d .
H2 H 0.0154 0.5631 -0.2482 0.025 Uiso 1 1 calc R
C3 C -0.04853(18) 0.4081(3) -0.2388(5) 0.0215(7) Uani 1 1 d .
H3 H -0.0997 0.4433 -0.3046 0.026 Uiso 1 1 calc R
C4 C -0.04215(19) 0.2835(3) -0.1776(5) 0.0163(6) Uani 1 1 d .
C5 C 0.0377(2) 0.2307(3) -0.0841(5) 0.0144(6) Uani 1 1 d .
C6 C 0.17362(16) 0.5008(3) -0.0500(4) 0.0168(6) Uani 1 1 d .
C7 C 0.05710(16) 0.0975(3) -0.0269(4) 0.0141(6) Uani 1 1 d .
C8 C 0.00635(17) -0.0071(3) -0.1224(5) 0.0177(6) Uani 1 1 d .
C9 C 0.03670(17) -0.1275(3) -0.0685(4) 0.0196(6) Uani 1 1 d .
H9 H 0.0054 -0.1961 -0.1333 0.024 Uiso 1 1 calc R
C10 C 0.11305(18) -0.1458(3) 0.0806(4) 0.0178(6) Uani 1 1 d .
H10 H 0.1336 -0.2260 0.1184 0.021 Uiso 1 1 calc R
C11 C 0.15839(17) -0.0403(3) 0.1726(4) 0.0155(6) Uani 1 1 d .
C12 C 0.23993(17) -0.0529(3) 0.3469(4) 0.0167(6) Uani 1 1 d .

loop_
_atom_site_aniso_label
_atom_site_aniso_U_11
_atom_site_aniso_U_22
_atom_site_aniso_U_33
_atom_site_aniso_U_23
_atom_site_aniso_U_13
_atom_site_aniso_U_12
La1 0.00886(8) 0.01086(8) 0.01716(9) -0.00077(8) 0.00341(6) 0.00039(7)
N1 0.0092(11) 0.0115(12) 0.0156(11) 0.0018(9) 0.0021(9) 0.0008(9)
N2 0.0111(12) 0.0132(12) 0.0157(12) 0.0001(9) 0.0053(10) 0.0002(9)
O1 0.0140(11) 0.0189(11) 0.0395(13) 0.0075(9) 0.0064(10) -0.0012(8)
O2 0.0224(11) 0.0146(11) 0.0283(11) 0.0084(8) 0.0076(9) -0.0027(8)
O3 0.0190(11) 0.0166(11) 0.0310(12) 0.0032(9) -0.0011(9) -0.0008(9)
O4 0.0192(10) 0.0158(10) 0.0225(11) 0.0069(8) 0.0081(9) 0.0034(8)
O5 0.0083(11) 0.0206(10) 0.0347(13) 0.0051(11) 0.0058(10) -0.0009(9)
O6 0.0140(10) 0.0203(11) 0.0293(12) -0.0071(10) -0.0005(9) -0.0011(9)
O7 0.0343(15) 0.0256(11) 0.0264(13) -0.0029(11) 0.0074(11) -0.0070(12)
C1 0.0147(14) 0.0179(15) 0.0169(15) 0.0011(11) 0.0074(12) -0.0026(11)
C2 0.0200(16) 0.0164(15) 0.0244(18) 0.0044(12) 0.0069(14) 0.0005(12)
C3 0.0150(15) 0.0186(15) 0.0267(17) 0.0061(12) 0.0030(13) 0.0059(12)
C4 0.0090(15) 0.0211(14) 0.0183(16) -0.0003(14) 0.0046(13) 0.0000(13)
C5 0.0089(16) 0.0182(15) 0.0151(16) 0.0005(12) 0.0034(13) 0.0018(11)
C6 0.0167(16) 0.0170(15) 0.0177(15) -0.0001(11) 0.0077(13) -0.0030(12)
C7 0.0111(14) 0.0166(14) 0.0176(14) -0.0002(12) 0.0089(12) -0.0008(11)
C8 0.0147(15) 0.0214(16) 0.0200(16) 0.0000(12) 0.0099(14) -0.0033(11)
C9 0.0209(16) 0.0156(15) 0.0223(15) -0.0051(12) 0.0079(13) -0.0056(12)
C10 0.0215(15) 0.0123(14) 0.0215(15) 0.0001(11) 0.0104(13) 0.0004(12)
C11 0.0157(14) 0.0156(15) 0.0172(14) 0.0013(11) 0.0084(12) 0.0007(11)
C12 0.0159(15) 0.0179(15) 0.0182(15) 0.0005(12) 0.0085(12) 0.0027(12)

loop_
_atom_type_symbol
_atom_type_description
_atom_type_scat_dispersion_real
_atom_type_scat_dispersion_imag
_atom_type_scat_source
C C 0.0033 0.0016 'International Tables Vol C Tables 4.2.6.8 and 6.1.1.4'
H H 0.0000 0.0000 'International Tables Vol C Tables 4.2.6.8 and 6.1.1.4'
N N 0.0061 0.0033 'International Tables Vol C Tables 4.2.6.8 and 6.1.1.4'
O O 0.0106 0.0060 'International Tables Vol C Tables 4.2.6.8 and 6.1.1.4'
La La -0.2871 2.4523 'International Tables Vol C Tables 4.2.6.8 and 6.1.1.4'

loop_
_geom_angle_atom_site_label_1
_geom_angle_atom_site_label_2
_geom_angle_atom_site_label_3
_geom_angle
_geom_angle_site_symmetry_1
_geom_angle_site_symmetry_3
O5 La1 O3 90.33(8) 4 .
O5 La1 O1 78.84(7) 4 .
O3 La1 O1 165.29(8) . .
O5 La1 O2 126.81(7) 4 2_565
O3 La1 O2 116.03(8) . 2_565
O1 La1 O2 78.62(7) . 2_565
O5 La1 O4 76.02(7) 4 2_554
O3 La1 O4 86.74(7) . 2_554
O1 La1 O4 81.04(7) . 2_554
O2 La1 O4 144.79(8) 2_565 2_554
O5 La1 O7 73.23(8) 4 .
O3 La1 O7 72.47(8) . .
O1 La1 O7 113.07(8) . .
O2 La1 O7 72.57(8) 2_565 .
O4 La1 O7 142.41(8) 2_554 .
O5 La1 N1 136.18(8) 4 .
O3 La1 N1 121.68(7) . .
O1 La1 N1 63.38(7) . .
O2 La1 N1 68.37(7) 2_565 .
O4 La1 N1 76.88(7) 2_554 .
O7 La1 N1 140.70(8) . .
O5 La1 N2 139.91(7) 4 .
O3 La1 N2 62.77(7) . .
O1 La1 N2 120.51(8) . .
O2 La1 N2 92.72(7) 2_565 .
O4 La1 N2 73.45(7) 2_554 .
O7 La1 N2 119.95(8) . .
N1 La1 N2 58.91(7) . .
C1 N1 C5 121.2(3) . .
C1 N1 La1 113.06(17) . .
C5 N1 La1 123.37(19) . .
C11 N2 C7 120.4(2) . .
C11 N2 La1 114.32(17) . .
C7 N2 La1 124.01(18) . .
C6 O1 La1 123.33(17) . .
C6 O2 La1 133.80(18) . 2_564
C12 O3 La1 126.54(17) . .
C12 O4 La1 131.29(18) . 2
C4 O5 La1 138.0(2) . 4_454
C8 O6 H6 109.5 . .
La1 O7 H1W 106.4 . .
La1 O7 H2W 111.4 . .
H1W O7 H2W 110.8 . .
N1 C1 C2 121.7(3) . .
N1 C1 C6 116.4(2) . .
C2 C1 C6 121.9(3) . .
C3 C2 C1 118.5(3) . .
C3 C2 H2 120.8 . .
C1 C2 H2 120.8 . .
C2 C3 C4 121.0(3) . .
C2 C3 H3 119.5 . .
C4 C3 H3 119.5 . .
O5 C4 C3 121.5(3) . .
O5 C4 C5 120.5(3) . .
C3 C4 C5 118.1(3) . .
N1 C5 C4 119.3(3) . .
N1 C5 C7 114.6(3) . .
C4 C5 C7 126.2(3) . .
O1 C6 O2 124.7(3) . .
O1 C6 C1 118.5(2) . .
O2 C6 C1 116.8(2) . .
N2 C7 C8 119.5(2) . .
N2 C7 C5 114.9(3) . .
C8 C7 C5 125.4(3) . .
O6 C8 C9 116.9(3) . .
O6 C8 C7 124.1(3) . .
C9 C8 C7 118.8(3) . .
C10 C9 C8 120.5(3) . .
C10 C9 H9 119.7 . .
C8 C9 H9 119.7 . .
C9 C10 C11 117.9(3) . .
C9 C10 H10 121.0 . .
C11 C10 H10 121.0 . .
N2 C11 C10 122.8(3) . .
N2 C11 C12 116.3(2) . .
C10 C11 C12 120.9(2) . .
O3 C12 O4 124.7(3) . .
O3 C12 C11 117.6(2) . .
O4 C12 C11 117.7(2) . .

loop_
_geom_bond_atom_site_label_1
_geom_bond_atom_site_label_2
_geom_bond_distance
_geom_bond_site_symmetry_2
La1 O5 2.451(2) 4
La1 O3 2.459(2) .
La1 O1 2.468(2) .
La1 O2 2.477(2) 2_565
La1 O4 2.535(2) 2_554
La1 O7 2.638(3) .
La1 N1 2.692(2) .
La1 N2 2.709(2) .
N1 C1 1.346(4) .
N1 C5 1.356(4) .
N2 C11 1.343(4) .
N2 C7 1.354(4) .
O1 C6 1.256(3) .
O2 C6 1.258(3) .
O2 La1 2.477(2) 2_564
O3 C12 1.260(3) .
O4 C12 1.264(3) .
O4 La1 2.535(2) 2
O5 C4 1.335(4) .
O5 La1 2.451(2) 4_454
O6 C8 1.341(4) .
O6 H6 0.8200 .
O7 H1W 0.8325 .
O7 H2W 0.8286 .
C1 C2 1.388(4) .
C1 C6 1.516(4) .
C2 C3 1.381(4) .
C2 H2 0.9300 .
C3 C4 1.389(4) .
C3 H3 0.9300 .
C4 C5 1.436(5) .
C5 C7 1.483(4) .
C7 C8 1.435(4) .
C8 C9 1.391(4) .
C9 C10 1.381(4) .
C9 H9 0.9300 .
C10 C11 1.395(4) .
C10 H10 0.9300 .
C11 C12 1.511(4) .

loop_
_geom_hbond_atom_site_label_D
_geom_hbond_atom_site_label_H
_geom_hbond_atom_site_label_A
_geom_hbond_distance_DH
_geom_hbond_distance_HA
_geom_hbond_distance_DA
_geom_hbond_angle_DHA
_geom_hbond_site_symmetry_A
O6 H6 O5 0.82 1.65 2.460(3) 167.3 .
O7 H1W O6 0.83 2.07 2.873(3) 161.8 3_556
O7 H2W O4 0.83 2.27 3.017(3) 150.7 2

loop_
_geom_torsion_atom_site_label_1
_geom_torsion_atom_site_label_2
_geom_torsion_atom_site_label_3
_geom_torsion_atom_site_label_4
_geom_torsion
_geom_torsion_site_symmetry_1
O5 La1 N1 C1 -52.1(2) 4
O3 La1 N1 C1 177.16(17) .
O1 La1 N1 C1 -18.67(17) .
O2 La1 N1 C1 69.10(18) 2_565
O4 La1 N1 C1 -105.11(18) 2_554
O7 La1 N1 C1 75.9(2) .
N2 La1 N1 C1 176.5(2) .
O5 La1 N1 C5 145.4(2) 4
O3 La1 N1 C5 14.6(3) .
O1 La1 N1 C5 178.8(3) .
O2 La1 N1 C5 -93.5(2) 2_565
O4 La1 N1 C5 92.3(2) 2_554
O7 La1 N1 C5 -86.7(3) .
N2 La1 N1 C5 13.9(2) .
O5 La1 N2 C11 39.8(2) 4
O3 La1 N2 C11 -13.24(17) .
O1 La1 N2 C11 150.37(17) .
O2 La1 N2 C11 -131.25(18) 2_565
O4 La1 N2 C11 81.70(18) 2_554
O7 La1 N2 C11 -59.8(2) .
N1 La1 N2 C11 166.1(2) .
O5 La1 N2 C7 -127.4(2) 4
O3 La1 N2 C7 179.6(2) .
O1 La1 N2 C7 -16.8(2) .
O2 La1 N2 C7 61.6(2) 2_565
O4 La1 N2 C7 -85.5(2) 2_554
O7 La1 N2 C7 133.0(2) .
N1 La1 N2 C7 -1.07(19) .
O5 La1 O1 C6 176.1(2) 4
O3 La1 O1 C6 132.8(3) .
O2 La1 O1 C6 -52.4(2) 2_565
O4 La1 O1 C6 98.7(2) 2_554
O7 La1 O1 C6 -117.7(2) .
N1 La1 O1 C6 18.9(2) .
N2 La1 O1 C6 34.0(2) .
O5 La1 O3 C12 -140.6(2) 4
O1 La1 O3 C12 -98.4(4) .
O2 La1 O3 C12 87.3(2) 2_565
O4 La1 O3 C12 -64.7(2) 2_554
O7 La1 O3 C12 147.1(2) .
N1 La1 O3 C12 7.7(3) .
N2 La1 O3 C12 8.4(2) .
C5 N1 C1 C2 1.0(4) .
La1 N1 C1 C2 -162.0(2) .
C5 N1 C1 C6 -178.1(3) .
La1 N1 C1 C6 18.9(3) .
N1 C1 C2 C3 2.7(4) .
C6 C1 C2 C3 -178.3(3) .
C1 C2 C3 C4 -1.8(5) .
La1 O5 C4 C3 -23.6(5) 4_454
La1 O5 C4 C5 156.9(2) 4_454
C2 C3 C4 O5 178.0(3) .
C2 C3 C4 C5 -2.5(5) .
C1 N1 C5 C4 -5.4(4) .
La1 N1 C5 C4 155.8(2) .
C1 N1 C5 C7 174.5(2) .
La1 N1 C5 C7 -24.3(4) .
O5 C4 C5 N1 -174.4(3) .
C3 C4 C5 N1 6.1(5) .
O5 C4 C5 C7 5.7(5) .
C3 C4 C5 C7 -173.8(3) .
La1 O1 C6 O2 163.5(2) .
La1 O1 C6 C1 -16.9(3) .
La1 O2 C6 O1 35.7(4) 2_564
La1 O2 C6 C1 -143.8(2) 2_564
N1 C1 C6 O1 -3.6(4) .
C2 C1 C6 O1 177.3(3) .
N1 C1 C6 O2 176.0(2) .
C2 C1 C6 O2 -3.1(4) .
C11 N2 C7 C8 -1.2(4) .
La1 N2 C7 C8 165.19(18) .
C11 N2 C7 C5 -176.2(3) .
La1 N2 C7 C5 -9.8(3) .
N1 C5 C7 N2 21.2(4) .
C4 C5 C7 N2 -158.9(3) .
N1 C5 C7 C8 -153.4(3) .
C4 C5 C7 C8 26.5(5) .
N2 C7 C8 O6 -177.3(3) .
C5 C7 C8 O6 -3.0(5) .
N2 C7 C8 C9 -1.8(4) .
C5 C7 C8 C9 172.6(3) .
O6 C8 C9 C10 178.5(3) .
C7 C8 C9 C10 2.7(4) .
C8 C9 C10 C11 -0.6(4) .
C7 N2 C11 C10 3.5(4) .
La1 N2 C11 C10 -164.2(2) .
C7 N2 C11 C12 -174.9(2) .
La1 N2 C11 C12 17.4(3) .
C9 C10 C11 N2 -2.6(4) .
C9 C10 C11 C12 175.8(2) .
La1 O3 C12 O4 178.9(2) .
La1 O3 C12 C11 -2.8(4) .
La1 O4 C12 O3 81.0(3) 2
La1 O4 C12 C11 -97.3(3) 2
N2 C11 C12 O3 -11.1(4) .
C10 C11 C12 O3 170.4(3) .
N2 C11 C12 O4 167.3(2) .
C10 C11 C12 O4 -11.2(4) .
